data_4340510
loop_
_publ_author_name
'Lin, Xinsong'
'Tabassum, Danisa'
'Rudyk, Brent W.'
'Mar, Arthur'

_publ_section_title
;
 Manganese-Substituted Rare-Earth Zinc Arsenides RE1-yMnxZn2-xAs2 (RE =
 Eu-Lu) and RE2-yMnxZn4-xAs4 (RE = La-Nd, Sm, Gd).
;
_journal_issue 16
_journal_name_full 'Inorganic chemistry'
_journal_page_first 8431
_journal_page_last 8441
_journal_paper_doi 10.1021/ic501053v
_journal_volume 53
_journal_year 2014
_chemical_formula_structural 'Eu Mn0.44 Zn1.56 As2'
_chemical_formula_sum 'As2 Eu Mn0.44 Zn1.56'
_chemical_formula_weight 427.95
_chemical_name_common 'europium manganese zinc arsenide (1/0.5/1.5/2)'
_chemical_name_systematic 'europium manganese zinc arsenide (1/0.5/1.5/2)'
_space_group_IT_number 164
_symmetry_cell_setting trigonal
_symmetry_space_group_name_Hall '-P 3 2"'
_symmetry_space_group_name_H-M 'P -3 m 1'
_atom_sites_solution_primary direct
_atom_sites_solution_secondary difmap
_audit_creation_method SHELXL-97
_cell_angle_alpha 90
_cell_angle_beta 90
_cell_angle_gamma 120
_cell_formula_units_Z 1
_cell_length_a 4.234(2)
_cell_length_b 4.234(2)
_cell_length_c 7.198(4)
_cell_measurement_reflns_used 446
_cell_measurement_temperature 296(2)
_cell_measurement_theta_max 23.07
_cell_measurement_theta_min 6.24
_cell_volume 111.75(10)
_computing_cell_refinement 'Bruker SAINT 7.68A (Bruker, 2009)'
_computing_data_collection 'Bruker SMART 5.054 (Bruker, 1999)'
_computing_data_reduction 'Bruker SAINT 7.68A'
_computing_molecular_graphics 'ATOMS 5.1 (Dowty, 1999)'
_computing_publication_material 'Bruker SHELXTL 6.12'
_computing_structure_refinement 'Bruker SHELXTL 6.12'
_computing_structure_solution 'Bruker SHELXTL 6.12'
_diffrn_ambient_temperature 296(2)
_diffrn_measured_fraction_theta_full 1.000
_diffrn_measured_fraction_theta_max 0.995
_diffrn_measurement_device_type 'Bruker PLATFORM/SMART APEX II CCD'
_diffrn_measurement_method '\w scans'
_diffrn_radiation_monochromator graphite
_diffrn_radiation_source 'fine-focus sealed tube'
_diffrn_radiation_type MoK\a
_diffrn_radiation_wavelength 0.71073
_diffrn_reflns_av_R_equivalents 0.0720
_diffrn_reflns_av_sigmaI/netI 0.0325
_diffrn_reflns_limit_h_max 6
_diffrn_reflns_limit_h_min -6
_diffrn_reflns_limit_k_max 6
_diffrn_reflns_limit_k_min -6
_diffrn_reflns_limit_l_max 11
_diffrn_reflns_limit_l_min -10
_diffrn_reflns_number 1620
_diffrn_reflns_theta_full 25.242
_diffrn_reflns_theta_max 33.27
_diffrn_reflns_theta_min 2.83
_exptl_absorpt_coefficient_mu 37.864
_exptl_absorpt_correction_T_max 0.4704
_exptl_absorpt_correction_T_min 0.1309
_exptl_absorpt_correction_type numerical
_exptl_absorpt_process_details 'Bruker SHELXTL 6.12 (Sheldrick, 2001)'
_exptl_crystal_colour black
_exptl_crystal_density_diffrn 6.360
_exptl_crystal_density_method 'not measured'
_exptl_crystal_description irregular
_exptl_crystal_F_000 187
_exptl_crystal_size_max 0.082
_exptl_crystal_size_mid 0.074
_exptl_crystal_size_min 0.035
_refine_diff_density_max 2.333
_refine_diff_density_min -1.693
_refine_diff_density_rms 0.372
_refine_ls_extinction_coef 0.0105(17)
_refine_ls_extinction_expression Fc^*^=kFc[1+0.001xFc^2^\l^3^/sin(2\q)]^-1/4^
_refine_ls_extinction_method SHELXL
_refine_ls_goodness_of_fit_ref 1.162
_refine_ls_matrix_type full
_refine_ls_number_parameters 11
_refine_ls_number_reflns 198
_refine_ls_number_restraints 0
_refine_ls_restrained_S_all 1.162
_refine_ls_R_factor_all 0.0399
_refine_ls_R_factor_gt 0.0255
_refine_ls_shift/su_max 0.000
_refine_ls_shift/su_mean 0.000
_refine_ls_structure_factor_coef Fsqd
_refine_ls_weighting_details 'w=1/[\s^2^(Fo^2^)+0.9233P] where P=(Fo^2^+2Fc^2^)/3'
_refine_ls_weighting_scheme calc
_refine_ls_wR_factor_gt 0.0394
_refine_ls_wR_factor_ref 0.0429
_reflns_number_gt 158
_reflns_number_total 198
_reflns_threshold_expression I>2\s(I)
_cod_data_source_file ic501053v_si_002.cif
_cod_data_source_block Eu(Mn,Zn)2As2
_cod_depositor_comments 'Adding full bibliography for 4340510--4340524.cif.'
_cod_original_cell_volume 111.74(14)
_cod_database_code 4340510

loop_
_symmetry_equiv_pos_as_xyz
'x, y, z'
'-y, x-y, z'
'-x+y, -x, z'
'y, x, -z'
'x-y, -y, -z'
'-x, -x+y, -z'
'-x, -y, -z'
'y, -x+y, -z'
'x-y, x, -z'
'-y, -x, z'
'-x+y, y, z'
'x, x-y, z'

loop_
_atom_site_label
_atom_site_type_symbol
_atom_site_fract_x
_atom_site_fract_y
_atom_site_fract_z
_atom_site_U_iso_or_equiv
_atom_site_adp_type
_atom_site_occupancy
_atom_site_symmetry_multiplicity
_atom_site_calc_flag
_atom_site_refinement_flags
Eu Eu 0.0000 0.0000 0.0000 0.0123(3) Uani 1 12 d S
Mn Mn 0.3333 0.6667 0.6283(2) 0.0138(5) Uani 0.22(3) 6 d SP
Zn Zn 0.3333 0.6667 0.6283(2) 0.0138(5) Uani 0.78(3) 6 d SP
As As 0.3333 0.6667 0.26553(15) 0.0105(3) Uani 1 6 d S

loop_
_atom_site_aniso_label
_atom_site_aniso_U_11
_atom_site_aniso_U_22
_atom_site_aniso_U_33
_atom_site_aniso_U_23
_atom_site_aniso_U_13
_atom_site_aniso_U_12
Eu 0.0115(3) 0.0115(3) 0.0139(4) 0.000 0.000 0.00576(15)
Mn 0.0132(5) 0.0132(5) 0.0149(8) 0.000 0.000 0.0066(3)
Zn 0.0132(5) 0.0132(5) 0.0149(8) 0.000 0.000 0.0066(3)
As 0.0094(4) 0.0094(4) 0.0127(5) 0.000 0.000 0.00472(18)

loop_
_atom_type_symbol
_atom_type_description
_atom_type_scat_dispersion_real
_atom_type_scat_dispersion_imag
_atom_type_scat_source
Mn Mn 0.3368 0.7283 'International Tables Vol C Tables 4.2.6.8 and 6.1.1.4'
Zn Zn 0.2839 1.4301 'International Tables Vol C Tables 4.2.6.8 and 6.1.1.4'
As As 0.0499 2.0058 'International Tables Vol C Tables 4.2.6.8 and 6.1.1.4'
Eu Eu -0.1578 3.6682 'International Tables Vol C Tables 4.2.6.8 and 6.1.1.4'

loop_
_geom_angle_atom_site_label_1
_geom_angle_atom_site_label_2
_geom_angle_atom_site_label_3
_geom_angle
_geom_angle_site_symmetry_1
_geom_angle_site_symmetry_3
As Eu As 86.04(4) 7 7_665
As Eu As 93.96(4) 7 1_445
As Eu As 180.0 7_665 1_445
As Eu As 180.0 7 .
As Eu As 93.96(4) 7_665 .
As Eu As 86.04(4) 1_445 .
As Eu As 86.04(4) 7 7_565
As Eu As 86.04(4) 7_665 7_565
As Eu As 93.96(4) 1_445 7_565
As Eu As 93.96(4) . 7_565
As Eu As 93.96(4) 7 1_545
As Eu As 93.96(4) 7_665 1_545
As Eu As 86.04(4) 1_445 1_545
As Eu As 86.04(4) . 1_545
As Eu As 180.00(3) 7_565 1_545
As Eu Zn 136.090(18) 7 7_666
As Eu Zn 85.61(5) 7_665 7_666
As Eu Zn 94.39(5) 1_445 7_666
As Eu Zn 43.910(18) . 7_666
As Eu Zn 136.089(18) 7_565 7_666
As Eu Zn 43.911(18) 1_545 7_666
As Eu Zn 43.910(18) 7 1_444
As Eu Zn 94.39(5) 7_665 1_444
As Eu Zn 85.61(5) 1_445 1_444
As Eu Zn 136.090(18) . 1_444
As Eu Zn 43.911(18) 7_565 1_444
As Eu Zn 136.089(18) 1_545 1_444
Zn Eu Zn 180.00(3) 7_666 1_444
As Eu Mn 43.910(18) 7 1_444
As Eu Mn 94.39(5) 7_665 1_444
As Eu Mn 85.61(5) 1_445 1_444
As Eu Mn 136.090(18) . 1_444
As Eu Mn 43.911(18) 7_565 1_444
As Eu Mn 136.089(18) 1_545 1_444
Zn Eu Mn 180.00(3) 7_666 1_444
Zn Eu Mn 0.00(3) 1_444 1_444
As Eu Mn 136.090(18) 7 7_666
As Eu Mn 85.61(5) 7_665 7_666
As Eu Mn 94.39(5) 1_445 7_666
As Eu Mn 43.910(18) . 7_666
As Eu Mn 136.089(18) 7_565 7_666
As Eu Mn 43.911(18) 1_545 7_666
Zn Eu Mn 0.00(3) 7_666 7_666
Zn Eu Mn 180.0 1_444 7_666
Mn Eu Mn 180.0 1_444 7_666
As Eu Zn 85.61(5) 7 7_556
As Eu Zn 136.090(19) 7_665 7_556
As Eu Zn 43.910(18) 1_445 7_556
As Eu Zn 94.39(5) . 7_556
As Eu Zn 136.089(18) 7_565 7_556
As Eu Zn 43.911(18) 1_545 7_556
Zn Eu Zn 71.49(4) 7_666 7_556
Zn Eu Zn 108.51(4) 1_444 7_556
Mn Eu Zn 108.51(4) 1_444 7_556
Mn Eu Zn 71.49(4) 7_666 7_556
As Eu Mn 85.61(5) 7 7_556
As Eu Mn 136.090(19) 7_665 7_556
As Eu Mn 43.910(18) 1_445 7_556
As Eu Mn 94.39(5) . 7_556
As Eu Mn 136.089(18) 7_565 7_556
As Eu Mn 43.911(18) 1_545 7_556
Zn Eu Mn 71.49(4) 7_666 7_556
Zn Eu Mn 108.51(4) 1_444 7_556
Mn Eu Mn 108.51(4) 1_444 7_556
Mn Eu Mn 71.49(4) 7_666 7_556
Zn Eu Mn 0.0 7_556 7_556
As Mn As 111.50(4) 7_666 7_676
As Mn As 111.50(4) 7_666 7_566
As Mn As 111.50(4) 7_676 7_566
As Mn As 107.36(4) 7_666 .
As Mn As 107.36(4) 7_676 .
As Mn As 107.36(4) 7_566 .
As Mn Zn 54.44(4) 7_666 7_666
As Mn Zn 124.10(2) 7_676 7_666
As Mn Zn 124.10(2) 7_566 7_666
As Mn Zn 52.92(5) . 7_666
As Mn Mn 54.44(4) 7_666 7_666
As Mn Mn 124.10(2) 7_676 7_666
As Mn Mn 124.10(2) 7_566 7_666
As Mn Mn 52.92(5) . 7_666
Zn Mn Mn 0.00(4) 7_666 7_666
As Mn Mn 124.10(2) 7_666 7_566
As Mn Mn 124.10(2) 7_676 7_566
As Mn Mn 54.44(4) 7_566 7_566
As Mn Mn 52.92(5) . 7_566
Zn Mn Mn 87.40(7) 7_666 7_566
Mn Mn Mn 87.40(7) 7_666 7_566
As Mn Zn 124.10(2) 7_666 7_566
As Mn Zn 124.10(2) 7_676 7_566
As Mn Zn 54.44(4) 7_566 7_566
As Mn Zn 52.92(5) . 7_566
Zn Mn Zn 87.40(7) 7_666 7_566
Mn Mn Zn 87.40(7) 7_666 7_566
Mn Mn Zn 0.0 7_566 7_566
As Mn Zn 124.10(2) 7_666 7_676
As Mn Zn 54.44(4) 7_676 7_676
As Mn Zn 124.10(2) 7_566 7_676
As Mn Zn 52.92(5) . 7_676
Zn Mn Zn 87.40(7) 7_666 7_676
Mn Mn Zn 87.40(7) 7_666 7_676
Mn Mn Zn 87.40(7) 7_566 7_676
Zn Mn Zn 87.40(7) 7_566 7_676
As Mn Mn 124.10(2) 7_666 7_676
As Mn Mn 54.44(4) 7_676 7_676
As Mn Mn 124.10(2) 7_566 7_676
As Mn Mn 52.92(5) . 7_676
Zn Mn Mn 87.40(7) 7_666 7_676
Mn Mn Mn 87.40(7) 7_666 7_676
Mn Mn Mn 87.40(7) 7_566 7_676
Zn Mn Mn 87.40(7) 7_566 7_676
Zn Mn Mn 0.00(4) 7_676 7_676
As Mn Eu 57.17(3) 7_666 1_666
As Mn Eu 57.17(3) 7_676 1_666
As Mn Eu 115.06(6) 7_566 1_666
As Mn Eu 137.58(3) . 1_666
Zn Mn Eu 100.14(4) 7_666 1_666
Mn Mn Eu 100.14(4) 7_666 1_666
Mn Mn Eu 169.50(6) 7_566 1_666
Zn Mn Eu 169.50(6) 7_566 1_666
Zn Mn Eu 100.14(4) 7_676 1_666
Mn Mn Eu 100.14(4) 7_676 1_666
As Mn Eu 115.06(6) 7_666 1_566
As Mn Eu 57.17(3) 7_676 1_566
As Mn Eu 57.17(3) 7_566 1_566
As Mn Eu 137.58(3) . 1_566
Zn Mn Eu 169.50(6) 7_666 1_566
Mn Mn Eu 169.50(6) 7_666 1_566
Mn Mn Eu 100.14(4) 7_566 1_566
Zn Mn Eu 100.14(4) 7_566 1_566
Zn Mn Eu 100.14(4) 7_676 1_566
Mn Mn Eu 100.14(4) 7_676 1_566
Eu Mn Eu 71.49(4) 1_666 1_566
Zn As Mn 0.00(6) 7_666 7_666
Zn As Zn 111.50(4) 7_666 7_676
Mn As Zn 111.50(4) 7_666 7_676
Zn As Mn 111.50(4) 7_666 7_676
Mn As Mn 111.50(4) 7_666 7_676
Zn As Mn 0.00(6) 7_676 7_676
Zn As Zn 111.50(4) 7_666 7_566
Mn As Zn 111.50(4) 7_666 7_566
Zn As Zn 111.50(4) 7_676 7_566
Mn As Zn 111.50(4) 7_676 7_566
Zn As Mn 111.50(4) 7_666 7_566
Mn As Mn 111.50(4) 7_666 7_566
Zn As Mn 111.50(4) 7_676 7_566
Mn As Mn 111.50(4) 7_676 7_566
Zn As Mn 0.0 7_566 7_566
Zn As Mn 72.64(4) 7_666 .
Mn As Mn 72.64(4) 7_666 .
Zn As Mn 72.64(4) 7_676 .
Mn As Mn 72.64(4) 7_676 .
Zn As Mn 72.64(4) 7_566 .
Mn As Mn 72.64(4) 7_566 .
Zn As Eu 78.92(3) 7_666 .
Mn As Eu 78.92(3) 7_666 .
Zn As Eu 159.34(5) 7_676 .
Mn As Eu 159.34(5) 7_676 .
Zn As Eu 78.92(3) 7_566 .
Mn As Eu 78.92(3) 7_566 .
Mn As Eu 128.02(3) . .
Zn As Eu 159.34(5) 7_666 1_565
Mn As Eu 159.34(5) 7_666 1_565
Zn As Eu 78.92(3) 7_676 1_565
Mn As Eu 78.92(3) 7_676 1_565
Zn As Eu 78.92(3) 7_566 1_565
Mn As Eu 78.92(3) 7_566 1_565
Mn As Eu 128.02(3) . 1_565
Eu As Eu 86.04(4) . 1_565
Zn As Eu 78.92(3) 7_666 1_665
Mn As Eu 78.92(3) 7_666 1_665
Zn As Eu 78.92(3) 7_676 1_665
Mn As Eu 78.92(3) 7_676 1_665
Zn As Eu 159.34(5) 7_566 1_665
Mn As Eu 159.34(5) 7_566 1_665
Mn As Eu 128.02(3) . 1_665
Eu As Eu 86.04(4) . 1_665
Eu As Eu 86.04(4) 1_565 1_665

loop_
_geom_bond_atom_site_label_1
_geom_bond_atom_site_label_2
_geom_bond_distance
_geom_bond_site_symmetry_2
Eu As 3.1029(14) 7
Eu As 3.1029(14) 7_665
Eu As 3.1029(14) 1_445
Eu As 3.1029(14) .
Eu As 3.1029(14) 7_565
Eu As 3.1029(14) 1_545
Eu Zn 3.6239(18) 7_666
Eu Zn 3.6239(18) 1_444
Eu Mn 3.6239(18) 1_444
Eu Mn 3.6239(18) 7_666
Eu Zn 3.6239(18) 7_556
Eu Mn 3.6239(18) 7_556
Mn As 2.5610(14) 7_666
Mn As 2.5610(14) 7_676
Mn As 2.5610(14) 7_566
Mn As 2.612(2) .
Mn Zn 3.064(2) 7_666
Mn Mn 3.064(2) 7_666
Mn Mn 3.064(2) 7_566
Mn Zn 3.064(2) 7_566
Mn Zn 3.064(2) 7_676
Mn Mn 3.064(2) 7_676
Mn Eu 3.6239(18) 1_666
Mn Eu 3.6239(18) 1_566
As Zn 2.5610(14) 7_666
As Mn 2.5610(14) 7_666
As Zn 2.5610(14) 7_676
As Mn 2.5610(14) 7_676
As Zn 2.5610(14) 7_566
As Mn 2.5610(14) 7_566
As Eu 3.1029(14) 1_565
As Eu 3.1029(14) 1_665
